data_4315911
loop_
_publ_author_name
'Brendan F. Abrahams'
'Nicholas J. FitzGerald'
'Richard Robson'

_publ_section_title
;
 A Doughnut-Like (MnIII)12 Metallocycle Formed by a Rigid Angular
 Bis-Catecholate with a Nanometer-Sized Central Hole
;
_journal_name_full 'Inorganic Chemistry'
_journal_page_first 5953
_journal_page_last 5956
_journal_paper_doi 10.1021/ic1004006
_journal_volume 49
_journal_year 2010
_chemical_formula_sum 'C216 H736 Mn12 Na12 O332'
_chemical_formula_weight 9583.21
_chemical_name_systematic
;
 ?
;
_space_group_IT_number 15
_symmetry_cell_setting monoclinic
_symmetry_space_group_name_Hall '-C 2yc'
_symmetry_space_group_name_H-M 'C 1 2/c 1'
_atom_sites_solution_hydrogens geom
_atom_sites_solution_primary direct
_atom_sites_solution_secondary difmap
_audit_creation_method SHELXL-97
_cell_angle_alpha 90.00
_cell_angle_beta 110.290(2)
_cell_angle_gamma 90.00
_cell_formula_units_Z 4
_cell_length_a 30.624(4)
_cell_length_b 51.439(6)
_cell_length_c 32.370(4)
_cell_measurement_reflns_used 5895
_cell_measurement_temperature 130(2)
_cell_measurement_theta_max 17.01
_cell_measurement_theta_min 2.24
_cell_volume 47827(10)
_computing_cell_refinement 'Bruker SMART'
_computing_data_collection 'Bruker SMART'
_computing_data_reduction 'Bruker SAINT'
_computing_structure_refinement SHELX97
_computing_structure_solution SHELX97
_diffrn_ambient_temperature 130(2)
_diffrn_measured_fraction_theta_full 0.994
_diffrn_measured_fraction_theta_max 0.994
_diffrn_measurement_device_type 'CCD area detector'
_diffrn_measurement_method 'phi and omega scans'
_diffrn_radiation_monochromator graphite
_diffrn_radiation_source 'fine-focus sealed tube'
_diffrn_radiation_type MoK\a
_diffrn_radiation_wavelength 0.71073
_diffrn_reflns_av_R_equivalents 0.2009
_diffrn_reflns_av_sigmaI/netI 0.5391
_diffrn_reflns_limit_h_max 36
_diffrn_reflns_limit_h_min -28
_diffrn_reflns_limit_k_max 54
_diffrn_reflns_limit_k_min -61
_diffrn_reflns_limit_l_max 37
_diffrn_reflns_limit_l_min -38
_diffrn_reflns_number 125102
_diffrn_reflns_theta_full 25.06
_diffrn_reflns_theta_max 25.06
_diffrn_reflns_theta_min 0.88
_exptl_absorpt_coefficient_mu 0.430
_exptl_absorpt_correction_T_max 1
_exptl_absorpt_correction_T_min 0.333952
_exptl_absorpt_correction_type multi-scan
_exptl_absorpt_process_details
;
SADABS: Area-Detector Absorption Correction;  
Siemens Industrial Automation, Inc.: Madison, WI, 1996.
;
_exptl_crystal_colour green
_exptl_crystal_density_diffrn 1.331
_exptl_crystal_density_method 'not measured'
_exptl_crystal_description rhombic
_exptl_crystal_F_000 20480
_exptl_crystal_size_max 0.50
_exptl_crystal_size_mid 0.50
_exptl_crystal_size_min 0.50
_refine_diff_density_max 0.465
_refine_diff_density_min -1.126
_refine_diff_density_rms 0.061
_refine_ls_extinction_method none
_refine_ls_goodness_of_fit_ref 0.607
_refine_ls_hydrogen_treatment constr
_refine_ls_matrix_type full
_refine_ls_number_parameters 737
_refine_ls_number_reflns 42164
_refine_ls_number_restraints 50
_refine_ls_restrained_S_all 0.607
_refine_ls_R_factor_all 0.2793
_refine_ls_R_factor_gt 0.0927
_refine_ls_shift/su_max 0.001
_refine_ls_shift/su_mean 0.000
_refine_ls_structure_factor_coef Fsqd
_refine_ls_weighting_details 'calc w=1/[\s^2^(Fo^2^)+(0.0667P)^2^+0.0000P] where P=(Fo^2^+2Fc^2^)/3'
_refine_ls_weighting_scheme calc
_refine_ls_wR_factor_gt 0.1982
_refine_ls_wR_factor_ref 0.2313
_reflns_number_gt 7137
_reflns_number_total 42164
_reflns_threshold_expression >2sigma(I)
_cod_data_source_file ic1004006_si_001.cif
_cod_data_source_block nf41m1m
_cod_depositor_comments
;
The following automatic conversions were performed:

'_symmetry_cell_setting' value 'Monoclinic' changed to 'monoclinic'
according to the built-in table from CIF Core dictionary named
'cif_core.dic' version 2.4.1 from 2010-06-29.

Automatic conversion script
Id: cif_fix_values 1646 2011-03-28 12:23:43Z adriana 
;
_cod_database_code 4315911

loop_
_symmetry_equiv_pos_as_xyz
'x, y, z'
'-x, y, -z+1/2'
'x+1/2, y+1/2, z'
'-x+1/2, y+1/2, -z+1/2'
'-x, -y, -z'
'x, -y, z-1/2'
'-x+1/2, -y+1/2, -z'
'x+1/2, -y+1/2, z-1/2'

loop_
_atom_site_label
_atom_site_type_symbol
_atom_site_fract_x
_atom_site_fract_y
_atom_site_fract_z
_atom_site_U_iso_or_equiv
_atom_site_adp_type
_atom_site_occupancy
_atom_site_symmetry_multiplicity
_atom_site_calc_flag
_atom_site_refinement_flags
_atom_site_disorder_assembly
_atom_site_disorder_group
C16 C 0.2635(2) 0.08032(13) 0.75253(19) 0.063(2) Uiso 1 1 d D . .
H16A H 0.2619 0.0626 0.7420 0.075 Uiso 1 1 calc R . .
H16B H 0.2901 0.0888 0.7486 0.075 Uiso 1 1 calc R . .
C103 C 0.9289(3) 0.11705(14) 1.2203(2) 0.083(3) Uiso 1 1 d D . .
H10A H 0.9580 0.1081 1.2334 0.125 Uiso 1 1 calc R . .
H10B H 0.9065 0.1104 1.2323 0.125 Uiso 1 1 calc R . .
H10C H 0.9334 0.1353 1.2265 0.125 Uiso 1 1 calc R . .
C105 C 0.9470(3) 0.12034(16) 1.1489(2) 0.098(3) Uiso 1 1 d D . .
H10D H 0.9572 0.1380 1.1574 0.117 Uiso 1 1 calc R . .
H10E H 0.9740 0.1091 1.1607 0.117 Uiso 1 1 calc R . .
O1 O 0.17091(18) 0.01981(10) 0.85723(16) 0.1061(19) Uani 1 1 d D . .
O8 O 0.1250(2) 0.04859(11) 1.00498(19) 0.144(3) Uani 1 1 d D . .
O9 O 0.0426(2) 0.01725(14) 0.8467(2) 0.177(3) Uani 1 1 d . . .
O14 O 0.37185(16) 0.19932(9) 0.95274(15) 0.0794(16) Uani 1 1 d . . .
O20 O 0.31492(18) 0.22903(10) 0.99213(15) 0.0902(17) Uiso 1 1 d . . .
O29 O 0.74701(16) 0.21271(10) 1.10197(16) 0.0864(17) Uani 1 1 d . . .
O30 O 0.75174(16) 0.20733(9) 1.01908(15) 0.0807(16) Uani 1 1 d . . .
O31 O 0.2535(2) -0.02176(13) 0.9323(2) 0.153(3) Uiso 1 1 d . . .
O33 O 0.18940(18) 0.21955(10) 0.94836(15) 0.0941(18) Uiso 1 1 d . . .
O34 O 0.1809(2) 0.20342(12) 0.84553(19) 0.134(2) Uiso 1 1 d . . .
O35 O 0.1428(2) 0.26719(11) 0.87204(17) 0.118(2) Uiso 1 1 d . . .
O36 O 0.24820(19) 0.27799(10) 0.93595(16) 0.1025(19) Uiso 1 1 d . . .
O37 O 0.3453(3) 0.10796(14) 0.9584(2) 0.172(3) Uiso 1 1 d . . .
O38 O 0.4606(3) 0.14338(15) 0.9765(2) 0.178(3) Uiso 1 1 d . . .
O40 O 0.6759(3) 0.09190(18) 1.0428(3) 0.083(3) Uiso 0.50 1 d P . .
O41 O 0.68030(17) 0.26064(9) 1.02336(14) 0.0838(16) Uiso 1 1 d . . .
O42 O 0.79438(16) 0.25991(9) 1.07306(14) 0.0746(15) Uiso 1 1 d . . .
O43 O 0.7863(2) 0.25575(13) 1.1812(2) 0.152(3) Uiso 1 1 d . . .
O44 O 0.74545(19) 0.30686(10) 1.10478(16) 0.1048(18) Uiso 1 1 d . . .
O45 O 0.6661(2) 0.24875(11) 1.11866(18) 0.122(2) Uiso 1 1 d . . .
Na1 Na 0.20738(13) 0.01121(7) 0.92792(11) 0.1158(13) Uani 1 1 d . . .
Na2 Na 0.37614(13) 0.15032(7) 0.95945(11) 0.1145(13) Uani 1 1 d . . .
Na3 Na 0.73559(11) 0.25910(6) 1.10062(10) 0.0925(11) Uani 1 1 d . . .
Na4 Na 0.7500 0.2500 1.0000 0.0695(12) Uani 1 2 d S . .
Na5 Na 0.21040(12) 0.24028(6) 0.88974(10) 0.1053(12) Uani 1 1 d . . .
Na6 Na 0.2500 0.2500 1.0000 0.0689(12) Uani 1 2 d S . .
Na7 Na 0.65520(13) 0.13910(7) 1.03648(12) 0.1256(14) Uani 1 1 d D . .
O2 O 0.09521(19) 0.04282(14) 0.8069(2) 0.160(3) Uani 1 1 d D . .
O46 O 0.2680(3) 0.03943(14) 0.9450(2) 0.172(3) Uiso 1 1 d . . .
O47 O 0.2289(3) 0.25943(15) 0.8288(2) 0.182(3) Uiso 1 1 d . . .
O50 O 0.5728(3) 0.1308(2) 1.0078(3) 0.100(4) Uiso 0.50 1 d PD . .
C69 C 0.5445(3) 0.14193(13) 1.19578(19) 0.070 Uiso 1 1 d D . .
H69A H 0.5252 0.1293 1.2035 0.084 Uiso 1 1 calc R . .
H69B H 0.5767 0.1369 1.2105 0.084 Uiso 1 1 calc R . .
C1 C 0.1843(2) 0.08451(8) 0.78588(14) 0.081(3) Uiso 1 1 d GD . .
C2 C 0.14083(16) 0.07704(10) 0.78634(15) 0.086(3) Uiso 1 1 d G . .
H2 H 0.1147 0.0870 0.7718 0.103 Uiso 1 1 calc R . .
C3 C 0.13642(17) 0.05464(12) 0.80857(19) 0.136(4) Uiso 1 1 d GD . .
C4 C 0.1755(2) 0.03970(8) 0.83034(17) 0.098(3) Uiso 1 1 d GD . .
C5 C 0.21891(19) 0.04716(10) 0.82989(14) 0.082(3) Uiso 1 1 d G . .
H5 H 0.2450 0.0372 0.8445 0.098 Uiso 1 1 calc R . .
C6 C 0.22332(14) 0.06957(11) 0.80766(17) 0.076(2) Uiso 1 1 d G . .
C7 C 0.27274(19) 0.11022(7) 0.81588(17) 0.067(2) Uiso 1 1 d G . .
C8 C 0.23366(15) 0.12476(10) 0.79271(14) 0.112(3) Uiso 1 1 d GD . .
C9 C 0.23116(15) 0.15085(10) 0.80285(16) 0.085(3) Uiso 1 1 d G . .
H9 H 0.2050 0.1606 0.7874 0.102 Uiso 1 1 calc R . .
C10 C 0.2677(2) 0.16240(7) 0.83616(17) 0.079(3) Uiso 1 1 d G . .
C11 C 0.30682(16) 0.14785(10) 0.85932(13) 0.068(2) Uiso 1 1 d G . .
C12 C 0.30932(15) 0.12176(10) 0.84919(15) 0.074(2) Uiso 1 1 d G . .
H12 H 0.3355 0.1120 0.8647 0.089 Uiso 1 1 calc R . .
C13 C 0.1518(2) 0.12119(17) 0.7372(3) 0.137(4) Uiso 1 1 d D . .
H13A H 0.1601 0.1342 0.7199 0.205 Uiso 1 1 calc R . .
H13B H 0.1416 0.1295 0.7588 0.205 Uiso 1 1 calc R . .
H13C H 0.1271 0.1106 0.7183 0.205 Uiso 1 1 calc R . .
C14 C 0.1944(3) 0.10400(15) 0.7605(2) 0.092(3) Uiso 1 1 d D . .
C15 C 0.2184(2) 0.09504(13) 0.72713(18) 0.082(3) Uiso 1 1 d D . .
H15A H 0.1976 0.0838 0.7049 0.098 Uiso 1 1 calc R . .
H15B H 0.2256 0.1101 0.7125 0.098 Uiso 1 1 calc R . .
C17 C 0.2682(3) 0.08066(16) 0.8011(2) 0.101(3) Uiso 1 1 d D . .
C18 C 0.3122(3) 0.06670(14) 0.8298(2) 0.090(3) Uiso 1 1 d D . .
H18A H 0.3147 0.0680 0.8602 0.135 Uiso 1 1 calc R . .
H18B H 0.3389 0.0746 0.8260 0.135 Uiso 1 1 calc R . .
H18C H 0.3106 0.0487 0.8215 0.135 Uiso 1 1 calc R . .
C19 C 0.26120(15) 0.16768(9) 0.96296(18) 0.061(2) Uiso 1 1 d G . .
C20 C 0.2250(2) 0.15737(9) 0.92775(12) 0.102(3) Uiso 1 1 d G . .
H20 H 0.2287 0.1550 0.9007 0.123 Uiso 1 1 calc R . .
C21 C 0.18334(16) 0.15057(9) 0.93302(13) 0.066(2) Uiso 1 1 d G . .
C22 C 0.17784(13) 0.15407(9) 0.97352(17) 0.080(3) Uiso 1 1 d G . .
C23 C 0.21402(17) 0.16438(8) 1.00873(12) 0.0416(18) Uiso 1 1 d G . .
H23 H 0.2103 0.1667 1.0358 0.050 Uiso 1 1 calc R . .
C24 C 0.25570(14) 0.17118(8) 1.00345(14) 0.068(2) Uiso 1 1 d G . .
C25 C 0.13664(17) 0.10991(9) 0.92641(17) 0.076(2) Uiso 1 1 d G . .
C26 C 0.13542(17) 0.08459(12) 0.91106(13) 0.088(3) Uiso 1 1 d G . .
H26 H 0.1393 0.0814 0.8843 0.106 Uiso 1 1 calc R . .
C27 C 0.12836(18) 0.06396(8) 0.93576(19) 0.077(3) Uiso 1 1 d GD . .
C28 C 0.12252(18) 0.06866(10) 0.97581(18) 0.076(3) Uiso 1 1 d GD . .
C29 C 0.12373(17) 0.09398(12) 0.99116(13) 0.114(3) Uiso 1 1 d G . .
H29 H 0.1198 0.0971 1.0180 0.136 Uiso 1 1 calc R . .
C30 C 0.13079(18) 0.11461(8) 0.96646(18) 0.071(2) Uiso 1 1 d G . .
C31 C 0.1508(3) 0.13154(14) 0.8536(2) 0.090(3) Uiso 1 1 d D . .
H31A H 0.1241 0.1222 0.8348 0.136 Uiso 1 1 calc R . .
H31B H 0.1785 0.1218 0.8568 0.136 Uiso 1 1 calc R . .
H31C H 0.1526 0.1482 0.8408 0.136 Uiso 1 1 calc R . .
C32 C 0.1463(2) 0.13551(13) 0.8993(2) 0.066(2) Uiso 1 1 d D . .
C33 C 0.1026(3) 0.15248(17) 0.8945(3) 0.121(3) Uiso 1 1 d D . .
H33A H 0.1057 0.1690 0.8813 0.146 Uiso 1 1 calc R . .
H33B H 0.0752 0.1438 0.8747 0.146 Uiso 1 1 calc R . .
C34 C 0.0955(3) 0.15762(16) 0.9388(2) 0.115(3) Uiso 1 1 d D . .
H34A H 0.0974 0.1762 0.9442 0.138 Uiso 1 1 calc R . .
H34B H 0.0644 0.1520 0.9362 0.138 Uiso 1 1 calc R . .
C35 C 0.1305(2) 0.14406(13) 0.9784(2) 0.070(2) Uiso 1 1 d D . .
C36 C 0.1277(3) 0.14692(15) 1.0246(2) 0.097(3) Uiso 1 1 d D . .
H36A H 0.1270 0.1650 1.0315 0.146 Uiso 1 1 calc R . .
H36B H 0.1544 0.1389 1.0457 0.146 Uiso 1 1 calc R . .
H36C H 0.0999 0.1387 1.0254 0.146 Uiso 1 1 calc R . .
C37 C 0.48172(15) 0.24100(9) 0.94059(16) 0.073(2) Uiso 1 1 d G . .
C38 C 0.44194(18) 0.23633(9) 0.90424(11) 0.067(2) Uiso 1 1 d G . .
H38 H 0.4406 0.2416 0.8764 0.080 Uiso 1 1 calc R . .
C39 C 0.40407(14) 0.22373(9) 0.90954(13) 0.060(2) Uiso 1 1 d G . .
C40 C 0.40600(14) 0.21579(9) 0.95118(17) 0.091(3) Uiso 1 1 d G . .
C41 C 0.44578(17) 0.22046(8) 0.98753(11) 0.051(2) Uiso 1 1 d G . .
H41 H 0.4471 0.2151 1.0154 0.061 Uiso 1 1 calc R . .
C42 C 0.48364(13) 0.23306(8) 0.98223(12) 0.0473(19) Uiso 1 1 d G . .
C43 C 0.56598(14) 0.23753(7) 0.96117(14) 0.0484(19) Uiso 1 1 d G . .
C44 C 0.59695(16) 0.22733(9) 0.94259(11) 0.057(2) Uiso 1 1 d G . .
H44 H 0.5953 0.2325 0.9146 0.069 Uiso 1 1 calc R . .
C45 C 0.63036(15) 0.20940(9) 0.96590(16) 0.066(2) Uiso 1 1 d G . .
C46 C 0.63280(14) 0.20165(8) 1.00778(15) 0.062(2) Uiso 1 1 d G . .
C47 C 0.60182(17) 0.21185(9) 1.02636(11) 0.066(2) Uiso 1 1 d G . .
H47 H 0.6035 0.2067 1.0544 0.080 Uiso 1 1 calc R . .
C48 C 0.56841(14) 0.22979(9) 1.00305(15) 0.055(2) Uiso 1 1 d G . .
C49 C 0.5206(2) 0.26501(12) 0.89420(18) 0.065(2) Uiso 1 1 d D . .
H49A H 0.4948 0.2768 0.8839 0.098 Uiso 1 1 calc R . .
H49B H 0.5152 0.2503 0.8748 0.098 Uiso 1 1 calc R . .
H49C H 0.5486 0.2737 0.8948 0.098 Uiso 1 1 calc R . .
C50 C 0.5261(2) 0.25571(13) 0.9409(2) 0.065(2) Uiso 1 1 d D . .
C51 C 0.5286(4) 0.27852(16) 0.9722(2) 0.133(4) Uiso 1 1 d D . .
H51A H 0.4994 0.2880 0.9619 0.160 Uiso 1 1 calc R . .
H51B H 0.5531 0.2903 0.9717 0.160 Uiso 1 1 calc R . .
C52 C 0.5381(3) 0.26934(12) 1.0197(2) 0.072(2) Uiso 1 1 d D . .
H52A H 0.5163 0.2774 1.0315 0.087 Uiso 1 1 calc R . .
H52B H 0.5694 0.2740 1.0382 0.087 Uiso 1 1 calc R . .
C53 C 0.5320(2) 0.23896(13) 1.0180(2) 0.066(2) Uiso 1 1 d D . .
C54 C 0.5325(2) 0.23039(13) 1.06355(19) 0.073(2) Uiso 1 1 d D . .
H54A H 0.5069 0.2383 1.0695 0.109 Uiso 1 1 calc R . .
H54B H 0.5613 0.2357 1.0856 0.109 Uiso 1 1 calc R . .
H54C H 0.5297 0.2118 1.0641 0.109 Uiso 1 1 calc R . .
C55 C 0.57766(16) 0.17969(10) 1.15999(14) 0.067(2) Uiso 1 1 d G . .
C56 C 0.57398(15) 0.15407(10) 1.14554(15) 0.0797(13) Uiso 1 1 d G . .
C57 C 0.60582(18) 0.14418(7) 1.12773(13) 0.062(2) Uiso 1 1 d G . .
H57 H 0.6034 0.1270 1.1181 0.075 Uiso 1 1 calc R . .
C58 C 0.64134(15) 0.15991(10) 1.12436(14) 0.087(3) Uiso 1 1 d G . .
C59 C 0.64502(15) 0.18553(9) 1.13880(15) 0.0471(19) Uiso 1 1 d G . .
C60 C 0.61318(18) 0.19543(7) 1.15661(14) 0.095(3) Uiso 1 1 d G . .
H60 H 0.6156 0.2126 1.1663 0.114 Uiso 1 1 calc R . .
C61 C 0.48838(17) 0.15676(9) 1.12311(16) 0.0802(13) Uiso 1 1 d G . .
C62 C 0.44996(19) 0.14991(8) 1.08677(16) 0.075(2) Uiso 1 1 d G . .
H62 H 0.4467 0.1329 1.0762 0.090 Uiso 1 1 calc R . .
C63 C 0.41640(15) 0.16843(11) 1.06620(14) 0.083(3) Uiso 1 1 d G . .
C64 C 0.42125(16) 0.19379(9) 1.08198(16) 0.074(2) Uiso 1 1 d G . .
C65 C 0.45966(19) 0.20063(8) 1.11832(16) 0.074(2) Uiso 1 1 d G . .
H65 H 0.4629 0.2176 1.1289 0.089 Uiso 1 1 calc R . .
C66 C 0.49323(15) 0.18212(11) 1.13889(13) 0.079(2) Uiso 1 1 d G . .
C67 C 0.5310(4) 0.11359(19) 1.1241(3) 0.196(5) Uiso 1 1 d D . .
H67A H 0.5041 0.1045 1.1253 0.294 Uiso 1 1 calc R . .
H67B H 0.5585 0.1039 1.1397 0.294 Uiso 1 1 calc R . .
H67C H 0.5287 0.1156 1.0939 0.294 Uiso 1 1 calc R . .
C68 C 0.5337(3) 0.14065(15) 1.1455(2) 0.0805(13) Uiso 1 1 d D . .
C70 C 0.5369(3) 0.16855(12) 1.2136(2) 0.0845(13) Uiso 1 1 d D . .
H70A H 0.5081 0.1688 1.2199 0.101 Uiso 1 1 calc R . .
H70B H 0.5626 0.1729 1.2402 0.101 Uiso 1 1 calc R . .
C71 C 0.5344(3) 0.18730(14) 1.1761(2) 0.088(3) Uiso 1 1 d D . .
C72 C 0.5389(3) 0.21657(14) 1.1894(2) 0.099(3) Uiso 1 1 d D . .
H72A H 0.5368 0.2270 1.1643 0.149 Uiso 1 1 calc R . .
H72B H 0.5684 0.2195 1.2122 0.149 Uiso 1 1 calc R . .
H72C H 0.5143 0.2212 1.2000 0.149 Uiso 1 1 calc R . .
C73 C 0.75677(17) 0.10037(11) 0.92346(14) 0.072(2) Uiso 1 1 d G . .
C74 C 0.76767(14) 0.12624(11) 0.93477(15) 0.094(3) Uiso 1 1 d G . .
H74 H 0.7930 0.1339 0.9300 0.113 Uiso 1 1 calc R . .
C75 C 0.74073(19) 0.14065(7) 0.95329(15) 0.068(2) Uiso 1 1 d G . .
C76 C 0.70289(17) 0.12918(10) 0.96049(13) 0.062(2) Uiso 1 1 d G . .
C77 C 0.69199(14) 0.10331(11) 0.94917(15) 0.073(2) Uiso 1 1 d G . .
H77 H 0.6667 0.0956 0.9540 0.087 Uiso 1 1 calc R . .
C78 C 0.71893(19) 0.08890(7) 0.93066(15) 0.093(3) Uiso 1 1 d G . .
C79 C 0.7948(2) 0.05837(9) 0.93334(15) 0.083(3) Uiso 1 1 d G . .
C80 C 0.75626(16) 0.04612(12) 0.93790(16) 0.096(3) Uiso 1 1 d G . .
C81 C 0.7621(2) 0.02389(11) 0.96368(19) 0.098(3) Uiso 1 1 d G . .
H81 H 0.7363 0.0157 0.9667 0.117 Uiso 1 1 calc R . .
C82 C 0.8064(3) 0.01392(9) 0.98490(17) 0.136(4) Uiso 1 1 d GD . .
C83 C 0.84496(19) 0.02618(13) 0.98033(19) 0.158(5) Uiso 1 1 d GD . .
C84 C 0.83913(18) 0.04841(12) 0.95455(19) 0.100(3) Uiso 1 1 d G . .
H84 H 0.8649 0.0566 0.9515 0.120 Uiso 1 1 calc R . .
C85 C 0.8260(3) 0.09035(17) 0.8971(3) 0.119(3) Uiso 1 1 d D . .
H85A H 0.8215 0.1045 0.8766 0.179 Uiso 1 1 calc R . .
H85B H 0.8388 0.0757 0.8869 0.179 Uiso 1 1 calc R . .
H85C H 0.8469 0.0957 0.9254 0.179 Uiso 1 1 calc R . .
C86 C 0.7789(3) 0.08268(16) 0.9007(2) 0.100(3) Uiso 1 1 d D . .
C87 C 0.7465(3) 0.07221(15) 0.8562(2) 0.094(3) Uiso 1 1 d D . .
H87A H 0.7627 0.0598 0.8441 0.113 Uiso 1 1 calc R . .
H87B H 0.7349 0.0863 0.8352 0.113 Uiso 1 1 calc R . .
C88 C 0.7059(3) 0.05882(15) 0.8668(2) 0.091(3) Uiso 1 1 d D . .
H88A H 0.6770 0.0673 0.8499 0.109 Uiso 1 1 calc R . .
H88B H 0.7038 0.0409 0.8572 0.109 Uiso 1 1 calc R . .
C89 C 0.7106(3) 0.05923(15) 0.9149(2) 0.087(3) Uiso 1 1 d D . .
C90 C 0.6678(3) 0.04861(15) 0.9237(2) 0.100(3) Uiso 1 1 d D . .
H90A H 0.6407 0.0582 0.9065 0.150 Uiso 1 1 calc R . .
H90B H 0.6723 0.0505 0.9544 0.150 Uiso 1 1 calc R . .
H90C H 0.6638 0.0306 0.9156 0.150 Uiso 1 1 calc R . .
C91 C 0.90126(18) 0.08381(9) 1.15525(18) 0.080(3) Uiso 1 1 d G . .
C92 C 0.90734(19) 0.06227(12) 1.18261(12) 0.099(3) Uiso 1 1 d G . .
H92 H 0.9170 0.0645 1.2130 0.118 Uiso 1 1 calc R . .
C93 C 0.8989(2) 0.03746(10) 1.16457(19) 0.105(3) Uiso 1 1 d GD . .
C94 C 0.8845(2) 0.03419(8) 1.1192(2) 0.092(3) Uiso 1 1 d GD . .
C95 C 0.87837(18) 0.05573(12) 1.09182(12) 0.094(3) Uiso 1 1 d G . .
H95 H 0.8687 0.0535 1.0614 0.113 Uiso 1 1 calc R . .
C96 C 0.88677(18) 0.08054(9) 1.10986(17) 0.079(2) Uiso 1 1 d G . .
C97 C 0.8523(3) 0.12355(13) 1.0978(2) 0.062(2) Uiso 1 1 d . . .
C98 C 0.8678(2) 0.12478(13) 1.1426(2) 0.057(2) Uiso 1 1 d . . .
C99 C 0.8076(2) 0.13418(11) 1.07277(19) 0.0412(18) Uiso 1 1 d . . .
H99 H 0.7944 0.1302 1.0430 0.049 Uiso 1 1 calc R . .
C100 C 0.7826(3) 0.15113(14) 1.0931(3) 0.066(2) Uiso 1 1 d . . .
C101 C 0.7996(3) 0.15303(13) 1.1372(2) 0.052(2) Uiso 1 1 d . . .
C102 C 0.8405(3) 0.14061(14) 1.1650(2) 0.078(2) Uiso 1 1 d . . .
H102 H 0.8502 0.1421 1.1955 0.093 Uiso 1 1 calc R . .
C104 C 0.9111(3) 0.11280(15) 1.1704(2) 0.088(3) Uiso 1 1 d D . .
C106 C 0.9299(3) 0.11863(14) 1.0988(2) 0.085(3) Uiso 1 1 d D . .
H10F H 0.9524 0.1094 1.0894 0.102 Uiso 1 1 calc R . .
H10G H 0.9259 0.1359 1.0861 0.102 Uiso 1 1 calc R . .
C107 C 0.8828(3) 0.10397(15) 1.0836(2) 0.087(3) Uiso 1 1 d D . .
C108 C 0.8609(3) 0.09946(15) 1.0342(2) 0.099(3) Uiso 1 1 d D . .
H10H H 0.8611 0.1154 1.0189 0.149 Uiso 1 1 calc R . .
H10I H 0.8294 0.0936 1.0273 0.149 Uiso 1 1 calc R . .
H10J H 0.8784 0.0865 1.0253 0.149 Uiso 1 1 calc R . .
O3 O 0.9061(2) 0.01482(12) 1.18874(19) 0.158(3) Uani 1 1 d D . .
O4 O 0.87657(18) 0.00939(11) 1.10145(17) 0.115(2) Uani 1 1 d D . .
O5 O 0.0550(2) 0.01418(14) 0.9489(3) 0.177(3) Uani 1 1 d D . .
O6 O 0.88831(19) 0.01523(12) 1.0026(2) 0.147(3) Uani 1 1 d D . .
O7 O 0.1313(2) 0.03766(12) 0.92648(19) 0.140(2) Uani 1 1 d D . .
O11 O 0.34045(16) 0.16032(9) 0.88934(15) 0.0836(17) Uani 1 1 d . . .
O12 O 0.26542(17) 0.18708(9) 0.84784(16) 0.0893(18) Uani 1 1 d . . .
O13 O 0.36697(16) 0.21550(8) 0.87283(14) 0.0683(15) Uani 1 1 d . . .
O15 O 0.37980(16) 0.16475(9) 1.02666(15) 0.0779(16) Uani 1 1 d . . .
O16 O 0.38600(16) 0.21041(9) 1.06055(14) 0.0796(16) Uani 1 1 d . . .
O17 O 0.29093(18) 0.18509(10) 1.03912(17) 0.0969(18) Uani 1 1 d . . .
O18 O 0.30048(16) 0.17682(10) 0.95816(15) 0.0865(17) Uani 1 1 d . . .
O19 O 0.29083(17) 0.22517(9) 0.90495(14) 0.0807(16) Uiso 1 1 d . . .
O21 O 0.68182(19) 0.14318(10) 0.98292(17) 0.1024(19) Uani 1 1 d . . .
O22 O 0.75170(14) 0.16501(8) 0.96884(13) 0.0565(13) Uani 1 1 d . . .
O23 O 0.66030(14) 0.19939(8) 0.94795(13) 0.0590(13) Uani 1 1 d . . .
O24 O 0.66914(15) 0.18416(8) 1.02923(13) 0.0631(14) Uani 1 1 d . . .
O25 O 0.67701(16) 0.15141(9) 1.10748(14) 0.0729(15) Uani 1 1 d . . .
O26 O 0.68123(15) 0.20106(9) 1.13533(14) 0.0697(15) Uani 1 1 d . . .
O27 O 0.74209(15) 0.15873(7) 1.07196(13) 0.0496(13) Uani 1 1 d . . .
O28 O 0.77540(16) 0.16655(9) 1.15758(15) 0.0705(15) Uani 1 1 d . . .
O32 O 0.81538(18) -0.00711(10) 1.01417(17) 0.111(2) Uani 1 1 d D . .
Mn1 Mn 0.71174(4) 0.17653(2) 0.99856(4) 0.0683(4) Uani 1 1 d . . .
Mn2 Mn 0.34130(4) 0.19539(2) 1.00916(4) 0.0736(4) Uani 1 1 d . . .
Mn3 Mn 0.71519(4) 0.18216(2) 1.10549(4) 0.0699(4) Uani 1 1 d . . .
Mn4 Mn 0.31965(4) 0.19514(2) 0.89813(4) 0.0736(4) Uani 1 1 d . . .
Mn5 Mn 0.11978(6) 0.01293(3) 0.96246(6) 0.1292(6) Uani 1 1 d D . .
Mn6 Mn 0.10664(6) 0.01650(3) 0.85164(6) 0.1342(6) Uani 1 1 d . . .

loop_
_atom_site_aniso_label
_atom_site_aniso_U_11
_atom_site_aniso_U_22
_atom_site_aniso_U_33
_atom_site_aniso_U_23
_atom_site_aniso_U_13
_atom_site_aniso_U_12
O1 0.091(5) 0.112(5) 0.121(5) 0.004(4) 0.043(4) 0.019(4)
O8 0.152(6) 0.105(5) 0.192(6) 0.012(5) 0.081(5) 0.022(5)
O9 0.116(6) 0.167(7) 0.233(8) 0.006(6) 0.042(6) 0.018(5)
O14 0.071(4) 0.060(4) 0.105(4) -0.010(3) 0.027(3) 0.001(3)
O29 0.051(3) 0.114(5) 0.103(4) -0.005(3) 0.037(3) -0.008(3)
O30 0.072(4) 0.076(4) 0.105(4) 0.004(3) 0.046(3) 0.017(3)
Na1 0.105(3) 0.116(3) 0.133(3) -0.011(2) 0.050(3) -0.012(2)
Na2 0.113(3) 0.120(3) 0.112(3) 0.004(2) 0.040(2) 0.005(2)
Na3 0.085(3) 0.100(3) 0.098(2) -0.0056(19) 0.039(2) -0.002(2)
Na4 0.054(3) 0.072(3) 0.081(3) -0.008(2) 0.021(2) -0.008(2)
Na5 0.093(3) 0.102(3) 0.118(3) -0.010(2) 0.033(2) -0.001(2)
Na6 0.052(3) 0.058(3) 0.097(3) -0.002(2) 0.025(2) 0.008(2)
Na7 0.126(3) 0.123(3) 0.145(3) -0.009(3) 0.069(3) -0.025(3)
O2 0.100(6) 0.192(8) 0.188(7) -0.003(6) 0.050(5) -0.006(5)
O3 0.118(6) 0.135(6) 0.216(7) 0.012(6) 0.050(5) -0.014(5)
O4 0.072(4) 0.139(6) 0.138(5) 0.013(4) 0.040(4) 0.005(4)
O5 0.126(7) 0.168(7) 0.237(8) 0.013(6) 0.060(6) 0.010(6)
O6 0.117(6) 0.141(6) 0.203(7) 0.004(5) 0.079(5) -0.004(5)
O7 0.089(5) 0.164(7) 0.167(6) -0.004(5) 0.045(5) 0.015(5)
O11 0.059(4) 0.089(4) 0.098(4) -0.022(3) 0.021(3) 0.000(3)
O12 0.080(4) 0.051(4) 0.135(4) -0.008(3) 0.035(4) 0.012(3)
O13 0.062(4) 0.067(4) 0.074(3) -0.003(3) 0.021(3) 0.006(3)
O15 0.069(4) 0.064(4) 0.107(4) -0.004(3) 0.037(3) 0.002(3)
O16 0.060(4) 0.102(4) 0.076(3) 0.002(3) 0.023(3) 0.011(3)
O17 0.070(4) 0.097(4) 0.124(4) 0.006(3) 0.033(4) 0.000(3)
O18 0.054(4) 0.099(4) 0.101(4) -0.006(3) 0.020(3) 0.010(3)
O21 0.094(5) 0.097(5) 0.129(5) -0.006(4) 0.055(4) 0.003(4)
O22 0.041(3) 0.055(3) 0.078(3) -0.011(3) 0.025(3) -0.011(3)
O23 0.051(3) 0.056(3) 0.073(3) 0.002(3) 0.025(3) -0.002(3)
O24 0.046(3) 0.065(4) 0.082(3) 0.010(3) 0.027(3) -0.004(3)
O25 0.061(4) 0.074(4) 0.088(4) -0.005(3) 0.031(3) -0.008(3)
O26 0.052(3) 0.080(4) 0.083(3) -0.006(3) 0.031(3) -0.007(3)
O27 0.037(3) 0.042(3) 0.068(3) 0.015(2) 0.016(3) 0.006(2)
O28 0.055(3) 0.074(4) 0.085(4) 0.000(3) 0.028(3) 0.005(3)
O32 0.086(5) 0.128(5) 0.124(5) 0.007(4) 0.042(4) 0.000(4)
Mn1 0.0550(8) 0.0701(9) 0.0840(9) -0.0060(7) 0.0296(7) -0.0038(7)
Mn2 0.0593(9) 0.0776(10) 0.0850(9) -0.0045(8) 0.0265(8) -0.0002(8)
Mn3 0.0610(9) 0.0776(10) 0.0743(9) -0.0007(7) 0.0273(7) 0.0012(8)
Mn4 0.0577(9) 0.0741(10) 0.0881(9) -0.0071(8) 0.0240(8) 0.0020(8)
Mn5 0.1187(16) 0.1248(16) 0.1573(15) 0.0070(13) 0.0648(13) 0.0061(12)
Mn6 0.1160(16) 0.1280(16) 0.1590(16) 0.0040(13) 0.0480(12) 0.0047(12)

loop_
_atom_type_symbol
_atom_type_description
_atom_type_scat_dispersion_real
_atom_type_scat_dispersion_imag
_atom_type_scat_source
C C 0.0033 0.0016 'International Tables Vol C Tables 4.2.6.8 and 6.1.1.4'
H H 0.0000 0.0000 'International Tables Vol C Tables 4.2.6.8 and 6.1.1.4'
O O 0.0106 0.0060 'International Tables Vol C Tables 4.2.6.8 and 6.1.1.4'
Na Na 0.0362 0.0249 'International Tables Vol C Tables 4.2.6.8 and 6.1.1.4'
Mn Mn 0.3368 0.7283 'International Tables Vol C Tables 4.2.6.8 and 6.1.1.4'

loop_
_geom_angle_atom_site_label_1
_geom_angle_atom_site_label_2
_geom_angle_atom_site_label_3
_geom_angle
_geom_angle_site_symmetry_1
_geom_angle_site_symmetry_3
_geom_angle_publ_flag
C17 C16 C15 106.9(5) . . ?
C106 C105 C104 115.4(6) . . ?
C4 O1 Mn6 109.3(4) . . ?
C4 O1 Na1 132.4(4) . . ?
Mn6 O1 Na1 102.3(3) . . ?
C28 O8 Mn5 102.4(4) . . ?
C40 O14 Mn4 115.9(4) . . ?
C40 O14 Mn2 127.3(4) . . ?
Mn4 O14 Mn2 106.0(2) . . ?
C40 O14 Na2 127.3(4) . . ?
Mn4 O14 Na2 88.26(18) . . ?
Mn2 O14 Na2 82.50(17) . . ?
Mn2 O20 Na6 132.3(3) . . ?
Mn3 O29 Na3 139.2(3) . . ?
Mn1 O30 Na4 136.9(2) . . ?
Na5 O33 Na6 85.05(18) . . ?
Na5 O36 Na6 85.50(18) . . ?
Na3 O41 Na4 86.76(17) . . ?
Na3 O42 Na4 97.56(19) . . ?
O31 Na1 O1 107.8(3) . . ?
O31 Na1 O32 104.9(3) . 5_657 ?
O1 Na1 O32 134.1(3) . 5_657 ?
O31 Na1 O46 91.5(3) . . ?
O1 Na1 O46 101.6(3) . . ?
O32 Na1 O46 108.9(3) 5_657 . ?
O31 Na1 O4 103.8(3) . 5_657 ?
O1 Na1 O4 68.2(2) . 5_657 ?
O32 Na1 O4 73.4(2) 5_657 5_657 ?
O46 Na1 O4 163.5(3) . 5_657 ?
O31 Na1 O7 159.1(3) . . ?
O1 Na1 O7 76.0(2) . . ?
O32 Na1 O7 62.6(2) 5_657 . ?
O46 Na1 O7 108.2(3) . . ?
O4 Na1 O7 57.7(2) 5_657 . ?
O31 Na1 Mn6 122.7(2) . . ?
O1 Na1 Mn6 35.58(16) . . ?
O32 Na1 Mn6 99.04(18) 5_657 . ?
O46 Na1 Mn6 128.1(2) . . ?
O4 Na1 Mn6 37.16(13) 5_657 . ?
O7 Na1 Mn6 49.46(14) . . ?
O31 Na1 Mn5 126.4(2) . . ?
O1 Na1 Mn5 99.76(19) . . ?
O32 Na1 Mn5 34.37(15) 5_657 . ?
O46 Na1 Mn5 127.1(2) . . ?
O4 Na1 Mn5 46.82(13) 5_657 . ?
O7 Na1 Mn5 34.53(15) . . ?
Mn6 Na1 Mn5 64.92(8) . . ?
O11 Na2 O15 138.8(2) . . ?
O11 Na2 O37 98.5(2) . . ?
O15 Na2 O37 101.6(3) . . ?
O11 Na2 O38 111.6(3) . . ?
O15 Na2 O38 97.7(2) . . ?
O37 Na2 O38 104.5(3) . . ?
O11 Na2 O14 71.79(19) . . ?
O15 Na2 O14 74.91(19) . . ?
O37 Na2 O14 155.0(3) . . ?
O38 Na2 O14 100.5(2) . . ?
O11 Na2 O18 75.42(19) . . ?
O15 Na2 O18 66.55(18) . . ?
O37 Na2 O18 97.4(3) . . ?
O38 Na2 O18 155.3(3) . . ?
O14 Na2 O18 58.13(17) . . ?
O11 Na2 Mn4 38.06(14) . . ?
O15 Na2 Mn4 101.50(17) . . ?
O37 Na2 Mn4 122.4(2) . . ?
O38 Na2 Mn4 123.4(2) . . ?
O14 Na2 Mn4 38.14(11) . . ?
O18 Na2 Mn4 48.10(13) . . ?
O11 Na2 Mn2 102.38(17) . . ?
O15 Na2 Mn2 36.44(13) . . ?
O37 Na2 Mn2 118.1(2) . . ?
O38 Na2 Mn2 119.7(2) . . ?
O14 Na2 Mn2 46.09(13) . . ?
O18 Na2 Mn2 37.15(11) . . ?
Mn4 Na2 Mn2 65.19(8) . . ?
O42 Na3 O29 83.99(19) . . ?
O42 Na3 O45 165.8(2) . . ?
O29 Na3 O45 85.0(2) . . ?
O42 Na3 O44 84.5(2) . . ?
O29 Na3 O44 165.6(2) . . ?
O45 Na3 O44 107.6(2) . . ?
O42 Na3 O41 87.73(19) . . ?
O29 Na3 O41 95.37(19) . . ?
O45 Na3 O41 84.4(2) . . ?
O44 Na3 O41 92.91(19) . . ?
O42 Na3 O43 96.9(2) . . ?
O29 Na3 O43 83.2(2) . . ?
O45 Na3 O43 90.7(2) . . ?
O44 Na3 O43 89.5(2) . . ?
O41 Na3 O43 175.0(3) . . ?
O42 Na3 Na4 41.97(12) . . ?
O29 Na3 Na4 79.53(14) . . ?
O45 Na3 Na4 126.73(17) . . ?
O44 Na3 Na4 97.61(15) . . ?
O41 Na3 Na4 47.47(13) . . ?
O43 Na3 Na4 136.5(2) . . ?
O30 Na4 O30 180.00(6) 7_657 . ?
O30 Na4 O42 90.86(16) 7_657 . ?
O30 Na4 O42 89.14(16) . . ?
O30 Na4 O42 89.14(16) 7_657 7_657 ?
O30 Na4 O42 90.86(16) . 7_657 ?
O42 Na4 O42 180.000(1) . 7_657 ?
O30 Na4 O41 93.99(16) 7_657 7_657 ?
O30 Na4 O41 86.01(16) . 7_657 ?
O42 Na4 O41 95.38(16) . 7_657 ?
O42 Na4 O41 84.62(16) 7_657 7_657 ?
O30 Na4 O41 86.01(16) 7_657 . ?
O30 Na4 O41 93.99(16) . . ?
O42 Na4 O41 84.62(16) . . ?
O42 Na4 O41 95.38(16) 7_657 . ?
O41 Na4 O41 180.000(1) 7_657 . ?
O30 Na4 Na3 82.76(13) 7_657 7_657 ?
O30 Na4 Na3 97.24(13) . 7_657 ?
O42 Na4 Na3 139.53(13) . 7_657 ?
O42 Na4 Na3 40.47(13) 7_657 7_657 ?
O41 Na4 Na3 45.77(11) 7_657 7_657 ?
O41 Na4 Na3 134.23(11) . 7_657 ?
O30 Na4 Na3 97.24(13) 7_657 . ?
O30 Na4 Na3 82.76(13) . . ?
O42 Na4 Na3 40.47(13) . . ?
O42 Na4 Na3 139.53(13) 7_657 . ?
O41 Na4 Na3 134.23(11) 7_657 . ?
O41 Na4 Na3 45.77(11) . . ?
Na3 Na4 Na3 180.000(19) 7_657 . ?
O34 Na5 O35 101.7(2) . . ?
O34 Na5 O47 88.9(3) . . ?
O35 Na5 O47 89.8(3) . . ?
O34 Na5 O33 88.4(2) . . ?
O35 Na5 O33 90.0(2) . . ?
O47 Na5 O33 177.2(3) . . ?
O34 Na5 O19 90.8(2) . . ?
O35 Na5 O19 162.5(2) . . ?
O47 Na5 O19 78.1(2) . . ?
O33 Na5 O19 102.7(2) . . ?
O34 Na5 O36 174.9(3) . . ?
O35 Na5 O36 82.9(2) . . ?
O47 Na5 O36 88.9(2) . . ?
O33 Na5 O36 93.8(2) . . ?
O19 Na5 O36 84.3(2) . . ?
O34 Na5 Na6 132.87(19) . . ?
O35 Na5 Na6 97.53(17) . . ?
O47 Na5 Na6 134.0(2) . . ?
O33 Na5 Na6 48.82(13) . . ?
O19 Na5 Na6 82.42(13) . . ?
O36 Na5 Na6 47.64(13) . . ?
O20 Na6 O20 180.0(2) . 7_557 ?
O20 Na6 O36 87.18(17) . . ?
O20 Na6 O36 92.82(17) 7_557 . ?
O20 Na6 O36 92.82(17) . 7_557 ?
O20 Na6 O36 87.18(17) 7_557 7_557 ?
O36 Na6 O36 180.0(2) . 7_557 ?
O20 Na6 O33 95.58(16) . . ?
O20 Na6 O33 84.42(17) 7_557 . ?
O36 Na6 O33 90.48(16) . . ?
O36 Na6 O33 89.52(16) 7_557 . ?
O20 Na6 O33 84.42(17) . 7_557 ?
O20 Na6 O33 95.58(16) 7_557 7_557 ?
O36 Na6 O33 89.52(16) . 7_557 ?
O36 Na6 O33 90.48(16) 7_557 7_557 ?
O33 Na6 O33 180.00(18) . 7_557 ?
O20 Na6 Na5 79.94(13) . . ?
O20 Na6 Na5 100.06(13) 7_557 . ?
O36 Na6 Na5 46.86(13) . . ?
O36 Na6 Na5 133.14(13) 7_557 . ?
O33 Na6 Na5 46.13(13) . . ?
O33 Na6 Na5 133.87(13) 7_557 . ?
O20 Na6 Na5 100.06(13) . 7_557 ?
O20 Na6 Na5 79.94(12) 7_557 7_557 ?
O36 Na6 Na5 133.14(13) . 7_557 ?
O36 Na6 Na5 46.86(13) 7_557 7_557 ?
O33 Na6 Na5 133.87(13) . 7_557 ?
O33 Na6 Na5 46.13(13) 7_557 7_557 ?
Na5 Na6 Na5 180.000(1) . 7_557 ?
O21 Na7 O25 136.8(3) . . ?
O21 Na7 O24 72.4(2) . . ?
O25 Na7 O24 80.05(19) . . ?
O21 Na7 O50 110.1(3) . . ?
O25 Na7 O50 110.1(3) . . ?
O24 Na7 O50 109.5(3) . . ?
O21 Na7 O40 90.2(3) . . ?
O25 Na7 O40 102.3(3) . . ?
O24 Na7 O40 154.6(3) . . ?
O50 Na7 O40 93.6(4) . . ?
O21 Na7 O27 73.5(2) . . ?
O25 Na7 O27 63.96(17) . . ?
O24 Na7 O27 59.65(15) . . ?
O50 Na7 O27 167.7(3) . . ?
O40 Na7 O27 98.3(3) . . ?
O21 Na7 Mn1 37.76(15) . . ?
O25 Na7 Mn1 102.71(17) . . ?
O24 Na7 Mn1 38.39(12) . . ?
O50 Na7 Mn1 127.6(3) . . ?
O40 Na7 Mn1 118.2(3) . . ?
O27 Na7 Mn1 48.39(10) . . ?
O21 Na7 Mn3 101.86(19) . . ?
O25 Na7 Mn3 37.28(13) . . ?
O24 Na7 Mn3 47.35(12) . . ?
O50 Na7 Mn3 131.1(3) . . ?
O40 Na7 Mn3 122.8(2) . . ?
O27 Na7 Mn3 37.75(10) . . ?
Mn1 Na7 Mn3 65.64(8) . . ?
C3 O2 Mn6 110.7(4) . . ?
C70 C69 C68 115.4(6) . . ?
C2 C1 C6 120.0 . . ?
C2 C1 C14 127.8(5) . . ?
C6 C1 C14 111.6(5) . . ?
C3 C2 C1 120.0 . . ?
O2 C3 C2 126.5(6) . . ?
O2 C3 C4 112.9(6) . . ?
C2 C3 C4 120.0 . . ?
O1 C4 C5 121.2(5) . . ?
O1 C4 C3 118.2(5) . . ?
C5 C4 C3 120.0 . . ?
C4 C5 C6 120.0 . . ?
C5 C6 C1 120.0 . . ?
C5 C6 C17 128.2(5) . . ?
C1 C6 C17 111.7(5) . . ?
C8 C7 C12 120.0 . . ?
C8 C7 C17 112.6(5) . . ?
C12 C7 C17 127.4(5) . . ?
C9 C8 C7 120.0 . . ?
C9 C8 C14 132.6(4) . . ?
C7 C8 C14 106.9(4) . . ?
C8 C9 C10 120.0 . . ?
O12 C10 C11 118.7(5) . . ?
O12 C10 C9 121.3(5) . . ?
C11 C10 C9 120.0 . . ?
O11 C11 C10 116.4(5) . . ?
O11 C11 C12 123.6(5) . . ?
C10 C11 C12 120.0 . . ?
C11 C12 C7 120.0 . . ?
C1 C14 C13 112.1(7) . . ?
C1 C14 C15 116.5(6) . . ?
C13 C14 C15 110.6(5) . . ?
C1 C14 C8 110.3(5) . . ?
C13 C14 C8 104.0(5) . . ?
C15 C14 C8 102.1(5) . . ?
C16 C15 C14 109.0(5) . . ?
C18 C17 C16 111.7(6) . . ?
C18 C17 C6 112.0(6) . . ?
C16 C17 C6 111.2(6) . . ?
C18 C17 C7 107.4(6) . . ?
C16 C17 C7 106.8(6) . . ?
C6 C17 C7 107.3(6) . . ?
O18 C19 C20 121.8(5) . . ?
O18 C19 C24 117.9(5) . . ?
C20 C19 C24 120.0 . . ?
C21 C20 C19 120.0 . . ?
C22 C21 C20 120.0 . . ?
C22 C21 C32 116.6(5) . . ?
C20 C21 C32 122.6(5) . . ?
C21 C22 C23 120.0 . . ?
C21 C22 C35 117.6(4) . . ?
C23 C22 C35 122.3(4) . . ?
C22 C23 C24 120.0 . . ?
C23 C24 C19 120.0 . . ?
C23 C24 O17 118.9(4) . . ?
C19 C24 O17 120.6(4) . . ?
C26 C25 C30 120.0 . . ?
C26 C25 C32 122.7(5) . . ?
C30 C25 C32 117.3(5) . . ?
C27 C26 C25 120.0 . . ?
C26 C27 C28 120.0 . . ?
C26 C27 O7 125.6(5) . . ?
C28 C27 O7 114.1(5) . . ?
O8 C28 C29 117.9(5) . . ?
O8 C28 C27 120.8(5) . . ?
C29 C28 C27 120.0 . . ?
C30 C29 C28 120.0 . . ?
C29 C30 C25 120.0 . . ?
C29 C30 C35 125.5(5) . . ?
C25 C30 C35 114.4(5) . . ?
C21 C32 C31 118.2(6) . . ?
C21 C32 C33 100.9(6) . . ?
C31 C32 C33 109.7(6) . . ?
C21 C32 C25 104.7(5) . . ?
C31 C32 C25 119.4(6) . . ?
C33 C32 C25 101.0(6) . . ?
C34 C33 C32 113.3(7) . . ?
C35 C34 C33 114.8(7) . . ?
C34 C35 C36 121.1(6) . . ?
C34 C35 C30 107.3(6) . . ?
C36 C35 C30 110.0(6) . . ?
C34 C35 C22 99.5(6) . . ?
C36 C35 C22 115.1(6) . . ?
C30 C35 C22 101.7(5) . . ?
C38 C37 C42 120.0 . . ?
C38 C37 C50 126.7(4) . . ?
C42 C37 C50 113.2(4) . . ?
C39 C38 C37 120.0 . . ?
C38 C39 C40 120.0 . . ?
C38 C39 O13 120.3(4) . . ?
C40 C39 O13 119.0(4) . . ?
O14 C40 C39 116.4(4) . . ?
O14 C40 C41 122.4(4) . . ?
C39 C40 C41 120.0 . . ?
C42 C41 C40 120.0 . . ?
C41 C42 C37 120.0 . . ?
C41 C42 C53 128.1(4) . . ?
C37 C42 C53 111.9(4) . . ?
C44 C43 C48 120.0 . . ?
C44 C43 C50 128.4(4) . . ?
C48 C43 C50 111.5(4) . . ?
C45 C44 C43 120.0 . . ?
O23 C45 C44 120.2(4) . . ?
O23 C45 C46 119.8(4) . . ?
C44 C45 C46 120.0 . . ?
C47 C46 C45 120.0 . . ?
C47 C46 O24 124.6(4) . . ?
C45 C46 O24 115.4(4) . . ?
C46 C47 C48 120.0 . . ?
C47 C48 C43 120.0 . . ?
C47 C48 C53 123.1(4) . . ?
C43 C48 C53 116.6(4) . . ?
C43 C50 C51 110.0(6) . . ?
C43 C50 C49 114.7(6) . . ?
C51 C50 C49 112.0(6) . . ?
C43 C50 C37 106.1(5) . . ?
C51 C50 C37 102.7(6) . . ?
C49 C50 C37 110.4(5) . . ?
C50 C51 C52 112.0(6) . . ?
C51 C52 C53 107.0(6) . . ?
C48 C53 C54 118.5(6) . . ?
C48 C53 C42 109.5(5) . . ?
C54 C53 C42 110.4(5) . . ?
C48 C53 C52 103.9(5) . . ?
C54 C53 C52 106.9(5) . . ?
C42 C53 C52 106.8(5) . . ?
C56 C55 C60 120.0 . . ?
C56 C55 C71 110.8(5) . . ?
C60 C55 C71 129.0(5) . . ?
C57 C56 C55 120.0 . . ?
C57 C56 C68 124.0(5) . . ?
C55 C56 C68 115.6(5) . . ?
C58 C57 C56 120.0 . . ?
C57 C58 C59 120.0 . . ?
C57 C58 O25 124.5(4) . . ?
C59 C58 O25 115.4(4) . . ?
C60 C59 C58 120.0 . . ?
C60 C59 O26 120.8(5) . . ?
C58 C59 O26 119.2(5) . . ?
C59 C60 C55 120.0 . . ?
C62 C61 C66 120.0 . . ?
C62 C61 C68 127.8(5) . . ?
C66 C61 C68 111.3(5) . . ?
C63 C62 C61 120.0 . . ?
C64 C63 C62 120.0 . . ?
C64 C63 O15 114.5(4) . . ?
C62 C63 O15 125.0(4) . . ?
O16 C64 C63 115.9(5) . . ?
O16 C64 C65 124.1(4) . . ?
C63 C64 C65 120.0 . . ?
C66 C65 C64 120.0 . . ?
C65 C66 C61 120.0 . . ?
C65 C66 C71 124.3(5) . . ?
C61 C66 C71 115.7(5) . . ?
C56 C68 C67 110.5(8) . . ?
C56 C68 C69 96.3(5) . . ?
C67 C68 C69 118.0(7) . . ?
C56 C68 C61 112.1(6) . . ?
C67 C68 C61 111.7(7) . . ?
C69 C68 C61 107.4(6) . . ?
C71 C70 C69 103.6(6) . . ?
C66 C71 C70 109.6(6) . . ?
C66 C71 C72 112.3(6) . . ?
C70 C71 C72 114.4(6) . . ?
C66 C71 C55 105.2(5) . . ?
C70 C71 C55 106.3(6) . . ?
C72 C71 C55 108.5(6) . . ?
C74 C73 C78 120.0 . . ?
C74 C73 C86 127.8(5) . . ?
C78 C73 C86 112.1(5) . . ?
C75 C74 C73 120.0 . . ?
O22 C75 C76 116.5(5) . . ?
O22 C75 C74 123.2(5) . . ?
C76 C75 C74 120.0 . . ?
O21 C76 C75 116.8(5) . . ?
O21 C76 C77 122.8(5) . . ?
C75 C76 C77 120.0 . . ?
C76 C77 C78 120.0 . . ?
C77 C78 C73 120.0 . . ?
C77 C78 C89 126.4(5) . . ?
C73 C78 C89 113.6(5) . . ?
C80 C79 C84 120.0 . . ?
C80 C79 C86 110.4(5) . . ?
C84 C79 C86 129.5(5) . . ?
C79 C80 C81 120.0 . . ?
C79 C80 C89 115.0(6) . . ?
C81 C80 C89 124.9(6) . . ?
C80 C81 C82 120.0 . . ?
C83 C82 C81 120.0 . . ?
C83 C82 O32 116.6(6) . . ?
C81 C82 O32 123.2(6) . . ?
C82 C83 C84 120.0 . . ?
C82 C83 O6 117.0(6) . . ?
C84 C83 O6 123.0(6) . . ?
C83 C84 C79 120.0 . . ?
C73 C86 C87 115.3(7) . . ?
C73 C86 C85 119.0(7) . . ?
C87 C86 C85 109.5(7) . . ?
C73 C86 C79 103.9(6) . . ?
C87 C86 C79 107.2(6) . . ?
C85 C86 C79 99.9(6) . . ?
C86 C87 C88 104.5(6) . . ?
C89 C88 C87 115.0(6) . . ?
C80 C89 C88 104.2(6) . . ?
C80 C89 C90 117.2(6) . . ?
C88 C89 C90 113.8(6) . . ?
C80 C89 C78 104.7(5) . . ?
C88 C89 C78 106.8(6) . . ?
C90 C89 C78 109.4(6) . . ?
C92 C91 C96 120.0 . . ?
C92 C91 C104 126.2(5) . . ?
C96 C91 C104 113.7(5) . . ?
C93 C92 C91 120.0 . . ?
O3 C93 C92 124.6(6) . . ?
O3 C93 C94 115.3(6) . . ?
C92 C93 C94 120.0 . . ?
O4 C94 C95 120.3(5) . . ?
O4 C94 C93 119.7(5) . . ?
C95 C94 C93 120.0 . . ?
C94 C95 C96 120.0 . . ?
C95 C96 C91 120.0 . . ?
C95 C96 C107 123.3(5) . . ?
C91 C96 C107 116.7(5) . . ?
C98 C97 C99 119.6(7) . . ?
C98 C97 C107 108.9(6) . . ?
C99 C97 C107 129.5(6) . . ?
C97 C98 C104 122.9(7) . . ?
C97 C98 C102 119.2(7) . . ?
C104 C98 C102 117.8(6) . . ?
C97 C99 C100 121.4(6) . . ?
O27 C100 C101 120.3(8) . . ?
O27 C100 C99 121.0(7) . . ?
C101 C100 C99 116.8(8) . . ?
C100 C101 O28 118.8(7) . . ?
C100 C101 C102 125.1(8) . . ?
O28 C101 C102 115.9(6) . . ?
C101 C102 C98 116.7(7) . . ?
C98 C104 C103 120.4(7) . . ?
C98 C104 C105 104.7(6) . . ?
C103 C104 C105 113.0(6) . . ?
C98 C104 C91 100.1(6) . . ?
C103 C104 C91 115.2(6) . . ?
C105 C104 C91 100.9(6) . . ?
C105 C106 C107 107.8(6) . . ?
C96 C107 C108 113.9(6) . . ?
C96 C107 C97 107.6(6) . . ?
C108 C107 C97 108.6(6) . . ?
C96 C107 C106 109.7(6) . . ?
C108 C107 C106 115.5(7) . . ?
C97 C107 C106 100.4(6) . . ?
C93 O3 Mn6 110.4(5) . 5_657 ?
C94 O4 Mn6 110.2(4) . 5_657 ?
C94 O4 Mn5 138.0(5) . 5_657 ?
Mn6 O4 Mn5 105.4(2) 5_657 5_657 ?
C94 O4 Na1 121.9(4) . 5_657 ?
Mn6 O4 Na1 88.1(2) 5_657 5_657 ?
Mn5 O4 Na1 80.09(17) 5_657 5_657 ?
C83 O6 Mn5 108.6(5) . 5_657 ?
C27 O7 Mn5 119.5(5) . . ?
C27 O7 Mn6 127.3(5) . . ?
Mn5 O7 Mn6 104.5(3) . . ?
C27 O7 Na1 127.5(4) . . ?
Mn5 O7 Na1 89.7(2) . . ?
Mn6 O7 Na1 76.52(17) . . ?
C11 O11 Mn4 110.1(4) . . ?
C11 O11 Na2 128.9(4) . . ?
Mn4 O11 Na2 97.7(2) . . ?
C10 O12 Mn4 109.3(4) . . ?
C39 O13 Mn4 106.2(3) . . ?
C63 O15 Mn2 112.0(4) . . ?
C63 O15 Na2 133.2(4) . . ?
Mn2 O15 Na2 99.4(2) . . ?
C64 O16 Mn2 113.0(4) . . ?
C24 O17 Mn2 102.2(3) . . ?
C19 O18 Mn2 114.2(4) . . ?
C19 O18 Mn4 134.9(4) . . ?
Mn2 O18 Mn4 103.2(2) . . ?
C19 O18 Na2 128.5(4) . . ?
Mn2 O18 Na2 86.49(18) . . ?
Mn4 O18 Na2 76.11(17) . . ?
Mn4 O19 Na5 137.1(3) . . ?
C76 O21 Mn1 110.3(4) . . ?
C76 O21 Na7 140.3(5) . . ?
Mn1 O21 Na7 98.8(2) . . ?
C75 O22 Mn1 111.0(4) . . ?
C45 O23 Mn1 107.7(3) . . ?
C46 O24 Mn1 115.7(3) . . ?
C46 O24 Na7 122.0(3) . . ?
Mn1 O24 Na7 91.7(2) . . ?
C46 O24 Mn3 128.3(3) . . ?
Mn1 O24 Mn3 105.12(19) . . ?
Na7 O24 Mn3 85.30(16) . . ?
C58 O25 Mn3 107.6(3) . . ?
C58 O25 Na7 118.3(3) . . ?
Mn3 O25 Na7 99.3(2) . . ?
C59 O26 Mn3 109.5(4) . . ?
C100 O27 Mn3 114.3(5) . . ?
C100 O27 Mn1 128.8(5) . . ?
Mn3 O27 Mn1 102.53(17) . . ?
C100 O27 Na7 139.3(4) . . ?
Mn3 O27 Na7 85.70(18) . . ?
Mn1 O27 Na7 74.73(14) . . ?
C101 O28 Mn3 105.9(4) . . ?
C82 O32 Mn5 109.0(5) . 5_657 ?
C82 O32 Na1 126.7(5) . 5_657 ?
Mn5 O32 Na1 103.9(2) 5_657 5_657 ?
O22 Mn1 O21 85.4(2) . . ?
O22 Mn1 O24 173.46(19) . . ?
O21 Mn1 O24 88.4(2) . . ?
O22 Mn1 O30 89.25(19) . . ?
O21 Mn1 O30 170.6(2) . . ?
O24 Mn1 O30 96.61(19) . . ?
O22 Mn1 O23 102.27(17) . . ?
O21 Mn1 O23 97.4(2) . . ?
O24 Mn1 O23 80.57(17) . . ?
O30 Mn1 O23 91.28(17) . . ?
O22 Mn1 O27 106.58(17) . . ?
O21 Mn1 O27 84.63(19) . . ?
O24 Mn1 O27 70.69(16) . . ?
O30 Mn1 O27 89.50(17) . . ?
O23 Mn1 O27 151.15(17) . . ?
O22 Mn1 Na7 123.53(15) . . ?
O21 Mn1 Na7 43.48(18) . . ?
O24 Mn1 Na7 49.94(15) . . ?
O30 Mn1 Na7 136.89(16) . . ?
O23 Mn1 Na7 105.90(14) . . ?
O27 Mn1 Na7 56.88(12) . . ?
O20 Mn2 O16 89.3(2) . . ?
O20 Mn2 O15 168.2(2) . . ?
O16 Mn2 O15 83.9(2) . . ?
O20 Mn2 O18 96.7(2) . . ?
O16 Mn2 O18 173.6(2) . . ?
O15 Mn2 O18 89.7(2) . . ?
O20 Mn2 O17 93.2(2) . . ?
O16 Mn2 O17 96.7(2) . . ?
O15 Mn2 O17 97.3(2) . . ?
O18 Mn2 O17 84.9(2) . . ?
O20 Mn2 O14 86.56(19) . . ?
O16 Mn2 O14 106.60(19) . . ?
O15 Mn2 O14 86.02(19) . . ?
O18 Mn2 O14 72.03(19) . . ?
O17 Mn2 O14 156.73(18) . . ?
O20 Mn2 Na2 133.75(16) . . ?
O16 Mn2 Na2 117.77(16) . . ?
O15 Mn2 Na2 44.13(15) . . ?
O18 Mn2 Na2 56.36(16) . . ?
O17 Mn2 Na2 117.56(16) . . ?
O14 Mn2 Na2 51.41(13) . . ?
O29 Mn3 O26 89.4(2) . . ?
O29 Mn3 O25 175.6(2) . . ?
O26 Mn3 O25 87.6(2) . . ?
O29 Mn3 O27 98.8(2) . . ?
O26 Mn3 O27 171.03(19) . . ?
O25 Mn3 O27 83.93(18) . . ?
O29 Mn3 O28 92.18(19) . . ?
O26 Mn3 O28 105.03(19) . . ?
O25 Mn3 O28 91.78(18) . . ?
O27 Mn3 O28 78.38(18) . . ?
O29 Mn3 O24 91.97(18) . . ?
O26 Mn3 O24 105.74(17) . . ?
O25 Mn3 O24 85.65(17) . . ?
O27 Mn3 O24 70.62(16) . . ?
O28 Mn3 O24 148.99(18) . . ?
O29 Mn3 Na7 135.78(17) . . ?
O26 Mn3 Na7 114.80(15) . . ?
O25 Mn3 Na7 43.47(15) . . ?
O27 Mn3 Na7 56.56(14) . . ?
O28 Mn3 Na7 114.15(15) . . ?
O24 Mn3 Na7 47.35(12) . . ?
O19 Mn4 O12 88.5(2) . . ?
O19 Mn4 O14 94.4(2) . . ?
O12 Mn4 O14 172.2(2) . . ?
O19 Mn4 O11 170.5(2) . . ?
O12 Mn4 O11 84.76(19) . . ?
O14 Mn4 O11 91.55(19) . . ?
O19 Mn4 O13 93.0(2) . . ?
O12 Mn4 O13 106.2(2) . . ?
O14 Mn4 O13 80.97(19) . . ?
O11 Mn4 O13 95.4(2) . . ?
O19 Mn4 O18 88.3(2) . . ?
O12 Mn4 O18 102.6(2) . . ?
O14 Mn4 O18 70.28(19) . . ?
O11 Mn4 O18 86.7(2) . . ?
O13 Mn4 O18 151.23(16) . . ?
O19 Mn4 Na2 136.57(16) . . ?
O12 Mn4 Na2 120.06(16) . . ?
O14 Mn4 Na2 53.60(15) . . ?
O11 Mn4 Na2 44.23(15) . . ?
O13 Mn4 Na2 107.44(14) . . ?
O18 Mn4 Na2 55.80(14) . . ?
O7 Mn5 O5 104.3(3) . . ?
O7 Mn5 O32 87.6(3) . 5_657 ?
O5 Mn5 O32 168.0(3) . 5_657 ?
O7 Mn5 O6 173.8(3) . 5_657 ?
O5 Mn5 O6 79.7(3) . 5_657 ?
O32 Mn5 O6 88.7(2) 5_657 5_657 ?
O7 Mn5 O8 80.6(2) . . ?
O5 Mn5 O8 87.8(3) . . ?
O32 Mn5 O8 92.4(3) 5_657 . ?
O6 Mn5 O8 104.6(3) 5_657 . ?
O7 Mn5 O4 73.1(2) . 5_657 ?
O5 Mn5 O4 100.1(3) . 5_657 ?
O32 Mn5 O4 85.0(2) 5_657 5_657 ?
O6 Mn5 O4 101.7(3) 5_657 5_657 ?
O8 Mn5 O4 153.6(2) . 5_657 ?
O7 Mn5 Na1 55.8(2) . . ?
O5 Mn5 Na1 148.5(3) . . ?
O32 Mn5 Na1 41.71(18) 5_657 . ?
O6 Mn5 Na1 118.5(2) 5_657 . ?
O8 Mn5 Na1 109.77(19) . . ?
O4 Mn5 Na1 53.09(15) 5_657 . ?
O9 Mn6 O1 173.7(3) . . ?
O9 Mn6 O2 90.5(3) . . ?
O1 Mn6 O2 85.5(2) . . ?
O9 Mn6 O4 93.7(3) . 5_657 ?
O1 Mn6 O4 90.1(2) . 5_657 ?
O2 Mn6 O4 175.4(3) . 5_657 ?
O9 Mn6 O3 90.0(3) . 5_657 ?
O1 Mn6 O3 95.4(3) . 5_657 ?
O2 Mn6 O3 97.4(3) . 5_657 ?
O4 Mn6 O3 84.2(2) 5_657 5_657 ?
O9 Mn6 O7 91.6(3) . . ?
O1 Mn6 O7 85.1(2) . . ?
O2 Mn6 O7 109.6(3) . . ?
O4 Mn6 O7 68.7(2) 5_657 . ?
O3 Mn6 O7 152.9(2) 5_657 . ?
O9 Mn6 Na1 138.3(3) . . ?
O1 Mn6 Na1 42.15(17) . . ?
O2 Mn6 Na1 120.8(2) . . ?
O4 Mn6 Na1 54.72(18) 5_657 . ?
O3 Mn6 Na1 110.3(2) 5_657 . ?
O7 Mn6 Na1 54.02(15) . . ?

loop_
_geom_bond_atom_site_label_1
_geom_bond_atom_site_label_2
_geom_bond_distance
_geom_bond_site_symmetry_2
_geom_bond_publ_flag
C16 C17 1.527(7) . ?
C16 C15 1.539(6) . ?
C103 C104 1.531(7) . ?
C105 C106 1.523(6) . ?
C105 C104 1.542(7) . ?
O1 C4 1.381(5) . ?
O1 Mn6 1.921(6) . ?
O1 Na1 2.215(6) . ?
O8 C28 1.383(5) . ?
O8 Mn5 2.265(6) . ?
O9 Mn6 1.913(7) . ?
O14 C40 1.360(6) . ?
O14 Mn4 1.941(5) . ?
O14 Mn2 2.332(5) . ?
O14 Na2 2.529(6) . ?
O20 Mn2 1.908(5) . ?
O20 Na6 2.352(5) . ?
O29 Mn3 1.873(5) . ?
O29 Na3 2.410(6) . ?
O30 Mn1 1.972(5) . ?
O30 Na4 2.276(5) . ?
O31 Na1 2.179(8) . ?
O33 Na5 2.449(6) . ?
O33 Na6 2.557(5) . ?
O34 Na5 2.358(7) . ?
O35 Na5 2.390(7) . ?
O36 Na5 2.478(6) . ?
O36 Na6 2.509(5) . ?
O37 Na2 2.370(8) . ?
O38 Na2 2.477(9) . ?
O40 Na7 2.500(10) . ?
O41 Na3 2.488(5) . ?
O41 Na4 2.559(5) . ?
O42 Na3 2.270(6) . ?
O42 Na4 2.339(4) . ?
O43 Na3 2.537(7) . ?
O44 Na3 2.473(6) . ?
O45 Na3 2.453(7) . ?
Na1 O32 2.225(6) 5_657 ?
Na1 O46 2.269(8) . ?
Na1 O4 2.635(6) 5_657 ?
Na1 O7 2.684(7) . ?
Na1 Mn6 3.226(4) . ?
Na1 Mn5 3.246(4) . ?
Na2 O11 2.211(6) . ?
Na2 O15 2.265(6) . ?
Na2 O18 2.676(6) . ?
Na2 Mn4 3.141(4) . ?
Na2 Mn2 3.209(4) . ?
Na3 Na4 3.467(3) . ?
Na4 O30 2.276(5) 7_657 ?
Na4 O42 2.339(4) 7_657 ?
Na4 O41 2.559(5) 7_657 ?
Na4 Na3 3.467(3) 7_657 ?
Na5 O47 2.441(9) . ?
Na5 O19 2.464(6) . ?
Na5 Na6 3.385(3) . ?
Na6 O20 2.352(5) 7_557 ?
Na6 O36 2.509(5) 7_557 ?
Na6 O33 2.557(5) 7_557 ?
Na6 Na5 3.385(3) 7_557 ?
Na7 O21 2.167(7) . ?
Na7 O25 2.250(6) . ?
Na7 O24 2.383(6) . ?
Na7 O50 2.406(8) . ?
Na7 O27 2.702(6) . ?
Na7 Mn1 3.112(4) . ?
Na7 Mn3 3.229(4) . ?
O2 C3 1.384(6) . ?
O2 Mn6 1.925(7) . ?
C69 C70 1.535(7) . ?
C69 C68 1.545(6) . ?
C1 C2 1.3900 . ?
C1 C6 1.3900 . ?
C1 C14 1.398(8) . ?
C2 C3 1.3900 . ?
C3 C4 1.3900 . ?
C4 C5 1.3900 . ?
C5 C6 1.3900 . ?
C6 C17 1.569(9) . ?
C7 C8 1.3900 . ?
C7 C12 1.3900 . ?
C7 C17 1.586(8) . ?
C8 C9 1.3900 . ?
C8 C14 1.675(8) . ?
C9 C10 1.3900 . ?
C10 O12 1.334(5) . ?
C10 C11 1.3900 . ?
C11 O11 1.312(5) . ?
C11 C12 1.3900 . ?
C13 C14 1.540(7) . ?
C14 C15 1.571(7) . ?
C17 C18 1.526(7) . ?
C19 O18 1.350(6) . ?
C19 C20 1.3900 . ?
C19 C24 1.3900 . ?
C20 C21 1.3900 . ?
C21 C22 1.3900 . ?
C21 C32 1.490(7) . ?
C22 C23 1.3900 . ?
C22 C35 1.599(8) . ?
C23 C24 1.3900 . ?
C24 O17 1.465(6) . ?
C25 C26 1.3900 . ?
C25 C30 1.3900 . ?
C25 C32 1.665(8) . ?
C26 C27 1.3900 . ?
C27 C28 1.3900 . ?
C27 O7 1.395(6) . ?
C28 C29 1.3900 . ?
C29 C30 1.3900 . ?
C30 C35 1.565(7) . ?
C31 C32 1.546(6) . ?
C32 C33 1.559(7) . ?
C33 C34 1.544(7) . ?
C34 C35 1.525(7) . ?
C35 C36 1.533(7) . ?
C37 C38 1.3900 . ?
C37 C42 1.3900 . ?
C37 C50 1.552(8) . ?
C38 C39 1.3900 . ?
C39 C40 1.3900 . ?
C39 O13 1.395(5) . ?
C40 C41 1.3900 . ?
C41 C42 1.3900 . ?
C42 C53 1.560(7) . ?
C43 C44 1.3900 . ?
C43 C48 1.3900 . ?
C43 C50 1.497(7) . ?
C44 C45 1.3900 . ?
C45 O23 1.346(5) . ?
C45 C46 1.3900 . ?
C46 C47 1.3900 . ?
C46 O24 1.412(5) . ?
C47 C48 1.3900 . ?
C48 C53 1.441(8) . ?
C49 C50 1.539(6) . ?
C50 C51 1.534(7) . ?
C51 C52 1.536(7) . ?
C52 C53 1.572(6) . ?
C53 C54 1.534(6) . ?
C55 C56 1.3900 . ?
C55 C60 1.3900 . ?
C55 C71 1.630(9) . ?
C56 C57 1.3900 . ?
C56 C68 1.414(8) . ?
C57 C58 1.3900 . ?
C58 C59 1.3900 . ?
C58 O25 1.448(6) . ?
C59 C60 1.3900 . ?
C59 O26 1.402(5) . ?
C61 C62 1.3900 . ?
C61 C66 1.3900 . ?
C61 C68 1.562(8) . ?
C62 C63 1.3900 . ?
C63 C64 1.3900 . ?
C63 O15 1.391(5) . ?
C64 O16 1.363(5) . ?
C64 C65 1.3900 . ?
C65 C66 1.3900 . ?
C66 C71 1.435(8) . ?
C67 C68 1.545(8) . ?
C70 C71 1.532(7) . ?
C71 C72 1.559(7) . ?
C73 C74 1.3900 . ?
C73 C78 1.3900 . ?
C73 C86 1.474(9) . ?
C74 C75 1.3900 . ?
C75 O22 1.349(5) . ?
C75 C76 1.3900 . ?
C76 O21 1.337(6) . ?
C76 C77 1.3900 . ?
C77 C78 1.3900 . ?
C78 C89 1.601(8) . ?
C79 C80 1.3900 . ?
C79 C84 1.3900 . ?
C79 C86 1.600(9) . ?
C80 C81 1.3900 . ?
C80 C89 1.497(8) . ?
C81 C82 1.3900 . ?
C82 C83 1.3900 . ?
C82 O32 1.401(5) . ?
C83 C84 1.3900 . ?
C83 O6 1.391(6) . ?
C85 C86 1.539(7) . ?
C86 C87 1.536(7) . ?
C87 C88 1.560(7) . ?
C88 C89 1.512(7) . ?
C89 C90 1.534(7) . ?
C91 C92 1.3900 . ?
C91 C96 1.3900 . ?
C91 C104 1.566(8) . ?
C92 C93 1.3900 . ?
C93 O3 1.377(6) . ?
C93 C94 1.3900 . ?
C94 O4 1.385(5) . ?
C94 C95 1.3900 . ?
C95 C96 1.3900 . ?
C96 C107 1.455(8) . ?
C97 C98 1.363(8) . ?
C97 C99 1.434(8) . ?
C97 C107 1.548(10) . ?
C98 C104 1.457(9) . ?
C98 C102 1.518(9) . ?
C99 C100 1.460(9) . ?
C100 O27 1.253(8) . ?
C100 C101 1.342(8) . ?
C101 O28 1.346(8) . ?
C101 C102 1.415(8) . ?
C106 C107 1.549(7) . ?
C107 C108 1.521(7) . ?
O3 Mn6 2.026(7) 5_657 ?
O4 Mn6 1.950(6) 5_657 ?
O4 Mn5 2.402(5) 5_657 ?
O4 Na1 2.635(6) 5_657 ?
O5 Mn5 1.877(6) . ?
O6 Mn5 1.906(6) 5_657 ?
O7 Mn5 1.840(7) . ?
O7 Mn6 2.521(6) . ?
O11 Mn4 1.954(5) . ?
O12 Mn4 1.925(5) . ?
O13 Mn4 2.166(5) . ?
O15 Mn2 1.932(5) . ?
O16 Mn2 1.913(5) . ?
O17 Mn2 2.154(5) . ?
O18 Mn2 1.941(5) . ?
O18 Mn4 2.408(5) . ?
O19 Mn4 1.830(5) . ?
O21 Mn1 1.928(5) . ?
O22 Mn1 1.895(4) . ?
O23 Mn1 2.181(4) . ?
O24 Mn1 1.934(5) . ?
O24 Mn3 2.383(4) . ?
O25 Mn3 1.981(5) . ?
O26 Mn3 1.912(5) . ?
O27 Mn3 1.982(4) . ?
O27 Mn1 2.412(4) . ?
O28 Mn3 2.175(4) . ?
O32 Mn5 1.888(5) 5_657 ?
O32 Na1 2.225(6) 5_657 ?
Mn5 O32 1.888(6) 5_657 ?
Mn5 O6 1.906(6) 5_657 ?
Mn5 O4 2.402(5) 5_657 ?
Mn6 O4 1.950(6) 5_657 ?
Mn6 O3 2.026(7) 5_657 ?
